data_9004136
loop_
_publ_author_name
'Peterson, R. C.'
'Donnay, G.'
'Le Page, Y.'

_publ_section_title
;
 Sulfate disorder in scapolite
;
_journal_name_full 'The Canadian Mineralogist'
_journal_page_first 53
_journal_page_last 61
_journal_volume 17
_journal_year 1979
_chemical_formula_sum 'C0.68 Al3.28 Ca2.92 Cl0.03 Na0.92 O26.24 S0.29 Si2.36'
_chemical_name_mineral Scapolite
_space_group_IT_number 87
_symmetry_space_group_name_Hall '-I 4'
_symmetry_space_group_name_H-M 'I 4/m'
_cell_angle_alpha 90
_cell_angle_beta 90
_cell_angle_gamma 90
_cell_length_a 12.158
_cell_length_b 12.158
_cell_length_c 7.573
_cell_formula_units_Z 2
_cell_volume 1119.418
_database_code_amcsd 0005159
_exptl_crystal_density_diffrn 2.170
_cod_original_formula_sum 'Ca2.92 Na.92 Si2.36 Al3.28 O26.24 C.68 S.29 Cl.03'
_cod_database_code 9004136

loop_
_space_group_symop_operation_xyz
x,y,z
1/2+x,1/2+y,1/2+z
y,-x,-z
1/2+y,1/2-x,1/2-z
-y,x,z
1/2-y,1/2+x,1/2+z
x,y,-z
1/2+x,1/2+y,1/2-z
-x,-y,z
1/2-x,1/2-y,1/2+z
-y,x,-z
1/2-y,1/2+x,1/2-z
y,-x,z
1/2+y,1/2-x,1/2+z
-x,-y,-z
1/2-x,1/2-y,1/2-z

loop_
_atom_site_aniso_label
_atom_site_aniso_U_11
_atom_site_aniso_U_22
_atom_site_aniso_U_33
_atom_site_aniso_U_12
_atom_site_aniso_U_13
_atom_site_aniso_U_23
Ca 0.01240 0.01620 0.03510 0.00390 0.00000 0.00000
Na 0.01240 0.01620 0.03510 0.00390 0.00000 0.00000
Si 0.00490 0.00620 0.00960 -0.00170 0.00000 0.00000
Al 0.00780 0.00770 0.00660 -0.00120 0.00010 0.00070
O1 0.00920 0.01610 0.02260 0.00110 0.00000 0.00000
O2 0.02040 0.01310 0.01050 0.00490 0.00000 0.00000
O3 0.01950 0.01690 0.01780 -0.00010 -0.00030 -0.00450
O5 0.00220 0.01520 0.03080 0.00460 -0.01650 -0.00400
O7 0.00200 0.00350 0.00600 -0.01970 0.00000 0.00000
O8 0.00400 0.01600 0.00600 -0.01400 0.00000 0.00000
O9 0.00700 0.00800 0.00120 0.00500 0.00000 0.00000
O10 0.03200 0.03600 0.04300 -0.00200 -0.01700 -0.00400
S 0.02140 0.02140 0.01940 0.00000 0.00000 0.00000
Cl 0.02140 0.02140 0.01940 0.00000 0.00000 0.00000

loop_
_atom_site_label
_atom_site_fract_x
_atom_site_fract_y
_atom_site_fract_z
_atom_site_occupancy
Ca 0.35783 0.28298 0.50000 0.73000
Na 0.35783 0.28298 0.50000 0.23000
Si 0.33916 0.40831 0.00000 0.59000
Al 0.66023 0.91311 0.79306 0.41000
O1 0.45805 0.34810 0.00000 1.00000
O2 0.68670 0.87309 0.00000 1.00000
O3 0.34942 0.94961 0.79280 1.00000
O5 0.26668 0.36560 0.82610 1.00000
O7 0.50700 0.38500 0.50000 0.16000
O8 0.60200 0.53300 0.50000 0.16000
O9 0.41500 0.53500 0.50000 0.16000
O10 0.59960 0.51770 0.60600 0.04000
C 0.49250 0.51300 0.50000 0.17000
S 0.50000 0.50000 0.50000 0.29000
Cl 0.50000 0.50000 0.50000 0.03000

loop_
_cod_related_entry_id
_cod_related_entry_database
_cod_related_entry_code
1 AMCSD 0005159
